data_2202594
loop_
_publ_author_name
'Hoong-Kun Fun'
'Lei Wang'
'Jian-Hua Xu'
'Xue-Mei Li'
'Shu-Sheng Zhang'

_publ_section_title
;Ethyl
 1-acetyl-2'-methyl-2-oxo-4',5'-dihydro-1<i>H</i>-indoline-3-spiro-5'-oxazole-4'-carboxylate
;
_journal_issue 11
_journal_name_full 'Acta Crystallographica Section E'
_journal_page_first o1827
_journal_page_last o1829
_journal_paper_doi 10.1107/S1600536803024206
_journal_volume 59
_journal_year 2003
_chemical_formula_iupac 'C16 H16 N2 O5'
_chemical_formula_moiety 'C16 H16 N2 O5'
_chemical_formula_sum 'C16 H16 N2 O5'
_chemical_formula_weight 316.31
_chemical_name_systematic
;
Ethyl 1-acetyl-2'-methyl-2-oxo-4',5'-dihydro-1H-indoline-
3-spiro-5'-oxazole-4'-carboxylate
;
_space_group_IT_number 2
_symmetry_cell_setting triclinic
_symmetry_space_group_name_Hall '-P 1'
_symmetry_space_group_name_H-M 'P -1'
_atom_sites_solution_hydrogens geom
_atom_sites_solution_primary direct
_atom_sites_solution_secondary difmap
_audit_creation_method SHELXL-97
_cell_angle_alpha 77.015(4)
_cell_angle_beta 63.933(3)
_cell_angle_gamma 88.200(4)
_cell_formula_units_Z 2
_cell_length_a 9.348(2)
_cell_length_b 9.614(2)
_cell_length_c 9.872(2)
_cell_measurement_reflns_used 3060
_cell_measurement_temperature 293(2)
_cell_measurement_theta_max 28.32
_cell_measurement_theta_min 2.43
_cell_volume 774.3(3)
_computing_cell_refinement 'SAINT (Siemens, 1996)'
_computing_data_collection 'SMART (Siemens, 1996)'
_computing_data_reduction SAINT
_computing_molecular_graphics SHELXTL
_computing_publication_material
;
SHELXTL, PARST (Nardelli, 1995) and PLATON (Spek, 1990)
;
_computing_structure_refinement SHELXTL
_computing_structure_solution 'SHELXTL (Sheldrick, 1997)'
_diffrn_ambient_temperature 293(2)
_diffrn_detector_area_resol_mean 8.33
_diffrn_measured_fraction_theta_full 0.981
_diffrn_measured_fraction_theta_max 0.981
_diffrn_measurement_device_type 'Siemens SMART CCD area-detector'
_diffrn_measurement_method \w
_diffrn_radiation_monochromator graphite
_diffrn_radiation_source 'fine-focus sealed tube'
_diffrn_radiation_type MoK\a
_diffrn_radiation_wavelength 0.71073
_diffrn_reflns_av_R_equivalents 0.0201
_diffrn_reflns_av_sigmaI/netI 0.0297
_diffrn_reflns_limit_h_max 11
_diffrn_reflns_limit_h_min -11
_diffrn_reflns_limit_k_max 11
_diffrn_reflns_limit_k_min -10
_diffrn_reflns_limit_l_max 11
_diffrn_reflns_limit_l_min -11
_diffrn_reflns_number 3825
_diffrn_reflns_theta_full 25.00
_diffrn_reflns_theta_max 25.00
_diffrn_reflns_theta_min 2.43
_diffrn_standards_decay_% negligible
_diffrn_standards_interval_count none
_diffrn_standards_number 0
_exptl_absorpt_coefficient_mu 0.102
_exptl_absorpt_correction_T_max 0.9798
_exptl_absorpt_correction_T_min 0.9227
_exptl_absorpt_correction_type empirical
_exptl_absorpt_process_details '(SADABS; Sheldrick, 1996)'
_exptl_crystal_colour colourless
_exptl_crystal_density_diffrn 1.357
_exptl_crystal_density_method 'not measured'
_exptl_crystal_description block
_exptl_crystal_F_000 332
_exptl_crystal_size_max 0.80
_exptl_crystal_size_mid 0.30
_exptl_crystal_size_min 0.20
_refine_diff_density_max 0.150
_refine_diff_density_min -0.157
_refine_ls_extinction_coef none
_refine_ls_extinction_method none
_refine_ls_goodness_of_fit_ref 1.044
_refine_ls_hydrogen_treatment mixed
_refine_ls_matrix_type full
_refine_ls_number_parameters 231
_refine_ls_number_reflns 2665
_refine_ls_number_restraints 0
_refine_ls_restrained_S_all 1.044
_refine_ls_R_factor_all 0.0428
_refine_ls_R_factor_gt 0.0365
_refine_ls_shift/su_max 0.000
_refine_ls_shift/su_mean 0.000
_refine_ls_structure_factor_coef Fsqd
_refine_ls_weighting_details 'calc w = 1/[\s^2^(Fo^2^)+(0.0528P)^2^+0.1374P] where P = (Fo^2^+2Fc^2^)/3'
_refine_ls_weighting_scheme calc
_refine_ls_wR_factor_gt 0.0968
_refine_ls_wR_factor_ref 0.1031
_reflns_number_gt 2290
_reflns_number_total 2665
_reflns_threshold_expression I>2\s(I)
_cod_data_source_file cv6245.cif
_cod_data_source_block I
_cod_depositor_comments
;
The following automatic conversions were performed:
'_symmetry_cell_setting' value 'Triclinic' changed to 'triclinic'
according to '/home/saulius/struct/CIF-dictionaries/cif_core.dic'
dictionary named 'cif_core.dic' version 2.4.1 from 2010-06-29.

Automatic conversion script
Id: cif_fix_enum 1527 2010-12-29 10:47:43Z saulius 

The following automatic conversions were performed:

'_symmetry_cell_setting' value 'Triclinic' changed to 'triclinic'
according to /home/saulius/struct/CIF-dictionaries/cif_core.dic
dictionary named 'cif_core.dic' version 2.4.1 from 2010-06-29.

Automatic conversion script
Id: cif_fix_values 1715 2011-07-08 13:25:40Z adriana 
;
_cod_original_cell_volume 774.4(3)
_cod_database_code 2202594
_cod_database_fobs_code 2202594

loop_
_symmetry_equiv_pos_as_xyz
'x, y, z'
'-x, -y, -z'

loop_
_atom_site_label
_atom_site_fract_x
_atom_site_fract_y
_atom_site_fract_z
_atom_site_U_iso_or_equiv
_atom_site_adp_type
_atom_site_calc_flag
_atom_site_refinement_flags
_atom_site_occupancy
_atom_site_disorder_assembly
_atom_site_disorder_group
_atom_site_type_symbol
O1 0.30739(14) 0.57549(13) -0.14506(13) 0.0592(3) Uani d . 1 . . O
O2 0.42104(17) 0.15219(14) -0.12144(17) 0.0745(4) Uani d . 1 . . O
O3 0.27378(11) 0.63940(10) 0.14496(12) 0.0444(3) Uani d . 1 . . O
O4 -0.16134(14) 0.37897(13) 0.42009(13) 0.0600(3) Uani d . 1 . . O
O5 -0.04497(13) 0.29579(11) 0.20439(13) 0.0495(3) Uani d . 1 . . O
N1 0.35867(13) 0.35248(13) -0.02983(14) 0.0407(3) Uani d . 1 . . N
N2 0.00556(14) 0.64982(13) 0.25250(15) 0.0449(3) Uani d . 1 . . N
C1 0.30131(16) 0.48861(16) -0.03393(17) 0.0403(3) Uani d . 1 . . C
C2 0.21875(16) 0.50624(15) 0.13327(16) 0.0378(3) Uani d . 1 . . C
C3 0.26257(15) 0.37856(15) 0.22084(16) 0.0376(3) Uani d . 1 . . C
C4 0.23698(19) 0.34449(18) 0.37334(19) 0.0486(4) Uani d . 1 . . C
C5 0.2924(2) 0.2187(2) 0.4264(2) 0.0580(4) Uani d . 1 . . C
C6 0.3726(2) 0.13138(19) 0.3278(2) 0.0594(5) Uani d . 1 . . C
C7 0.3992(2) 0.16460(17) 0.1742(2) 0.0509(4) Uani d . 1 . . C
C8 0.34167(16) 0.28908(15) 0.12318(17) 0.0391(3) Uani d . 1 . . C
C9 0.40784(18) 0.27915(19) -0.15106(19) 0.0506(4) Uani d . 1 . . C
C10 0.4419(2) 0.3643(2) -0.3084(2) 0.0682(5) Uani d . 1 . . C
H10A 0.4946 0.3077 -0.3827 0.102 Uiso calc R 1 . . H
H10B 0.5096 0.4484 -0.3332 0.102 Uiso calc R 1 . . H
H10C 0.3435 0.3919 -0.3113 0.102 Uiso calc R 1 . . H
C11 0.13932(17) 0.70613(15) 0.22284(17) 0.0424(3) Uani d . 1 . . C
C12 0.1726(2) 0.83908(18) 0.2595(2) 0.0587(5) Uani d . 1 . . C
H12A 0.0736 0.8737 0.3226 0.088 Uiso calc R 1 . . H
H12B 0.2292 0.9103 0.1650 0.088 Uiso calc R 1 . . H
H12C 0.2363 0.8194 0.3148 0.088 Uiso calc R 1 . . H
C13 0.03618(16) 0.52730(16) 0.18267(18) 0.0389(3) Uani d . 1 . . C
C14 -0.07001(16) 0.39431(16) 0.28674(17) 0.0417(4) Uani d . 1 . . C
C15 -0.1422(3) 0.16131(19) 0.2825(2) 0.0680(5) Uani d . 1 . . C
H15A -0.2526 0.1787 0.3424 0.082 Uiso calc R 1 . . H
H15B -0.1047 0.1029 0.3523 0.082 Uiso calc R 1 . . H
C16 -0.1289(4) 0.0874(2) 0.1617(3) 0.0964(8) Uani d . 1 . . C
H16A -0.1871 -0.0048 0.2102 0.145 Uiso calc R 1 . . H
H16B -0.0186 0.0756 0.0994 0.145 Uiso calc R 1 . . H
H16C -0.1725 0.1434 0.0972 0.145 Uiso calc R 1 . . H
H13 0.0199(17) 0.5521(15) 0.0914(18) 0.039(4) Uiso d . 1 . . H
H7 0.456(2) 0.1060(19) 0.108(2) 0.057(5) Uiso d . 1 . . H
H4 0.185(2) 0.4065(19) 0.441(2) 0.057(5) Uiso d . 1 . . H
H6 0.412(2) 0.045(2) 0.366(2) 0.069(5) Uiso d . 1 . . H
H5 0.272(2) 0.191(2) 0.531(2) 0.068(5) Uiso d . 1 . . H

loop_
_atom_site_aniso_label
_atom_site_aniso_U_11
_atom_site_aniso_U_22
_atom_site_aniso_U_33
_atom_site_aniso_U_12
_atom_site_aniso_U_13
_atom_site_aniso_U_23
O1 0.0631(7) 0.0611(7) 0.0469(7) 0.0170(6) -0.0210(6) -0.0094(6)
O2 0.0908(10) 0.0602(8) 0.0860(10) 0.0197(7) -0.0394(8) -0.0439(7)
O3 0.0363(5) 0.0398(6) 0.0593(7) 0.0040(4) -0.0190(5) -0.0207(5)
O4 0.0550(7) 0.0647(8) 0.0475(7) -0.0024(6) -0.0101(6) -0.0152(6)
O5 0.0484(6) 0.0449(6) 0.0565(7) 0.0010(5) -0.0211(5) -0.0183(5)
N1 0.0358(6) 0.0434(7) 0.0435(7) 0.0071(5) -0.0146(5) -0.0183(5)
N2 0.0396(7) 0.0426(7) 0.0530(8) 0.0098(5) -0.0180(6) -0.0188(6)
C1 0.0321(7) 0.0443(8) 0.0442(8) 0.0050(6) -0.0156(6) -0.0131(7)
C2 0.0323(7) 0.0377(7) 0.0444(8) 0.0040(6) -0.0150(6) -0.0161(6)
C3 0.0303(7) 0.0399(8) 0.0437(8) 0.0018(6) -0.0158(6) -0.0130(6)
C4 0.0456(8) 0.0552(10) 0.0481(9) 0.0039(7) -0.0215(7) -0.0162(8)
C5 0.0611(10) 0.0609(11) 0.0528(11) -0.0007(8) -0.0302(9) -0.0036(8)
C6 0.0592(10) 0.0450(9) 0.0718(12) 0.0044(8) -0.0341(9) 0.0010(9)
C7 0.0488(9) 0.0385(8) 0.0658(11) 0.0082(7) -0.0244(8) -0.0157(8)
C8 0.0323(7) 0.0383(7) 0.0462(8) 0.0010(6) -0.0155(6) -0.0127(6)
C9 0.0392(8) 0.0622(11) 0.0586(10) 0.0101(7) -0.0201(7) -0.0340(8)
C10 0.0656(11) 0.0940(15) 0.0544(11) 0.0210(10) -0.0256(9) -0.0397(10)
C11 0.0437(8) 0.0378(8) 0.0468(8) 0.0084(6) -0.0193(7) -0.0144(6)
C12 0.0640(11) 0.0431(9) 0.0750(12) 0.0091(8) -0.0310(9) -0.0255(8)
C13 0.0337(7) 0.0437(8) 0.0429(8) 0.0079(6) -0.0178(6) -0.0165(6)
C14 0.0330(7) 0.0488(9) 0.0476(9) 0.0083(6) -0.0191(7) -0.0175(7)
C15 0.0826(13) 0.0459(10) 0.0746(13) -0.0091(9) -0.0361(11) -0.0081(9)
C16 0.155(2) 0.0543(12) 0.1016(18) -0.0128(13) -0.0756(18) -0.0167(12)

loop_
_atom_type_symbol
_atom_type_description
_atom_type_scat_dispersion_real
_atom_type_scat_dispersion_imag
_atom_type_scat_source
C C 0.0033 0.0016 'International Tables Vol C Tables 4.2.6.8 and 6.1.1.4'
H H 0.0000 0.0000 'International Tables Vol C Tables 4.2.6.8 and 6.1.1.4'
N N 0.0061 0.0033 'International Tables Vol C Tables 4.2.6.8 and 6.1.1.4'
O O 0.0106 0.0060 'International Tables Vol C Tables 4.2.6.8 and 6.1.1.4'

loop_
_geom_angle_atom_site_label_1
_geom_angle_atom_site_label_2
_geom_angle_atom_site_label_3
_geom_angle
_geom_angle_publ_flag
C11 O3 C2 106.69(10) ?
C14 O5 C15 117.05(13) ?
C1 N1 C9 125.83(13) ?
C1 N1 C8 109.61(11) ?
C9 N1 C8 124.12(12) ?
C11 N2 C13 107.16(12) ?
O1 C1 N1 127.55(14) ?
O1 C1 C2 124.89(13) ?
N1 C1 C2 107.48(12) ?
O3 C2 C3 112.75(11) yes
O3 C2 C1 111.11(11) ?
C3 C2 C1 103.06(11) yes
O3 C2 C13 101.65(10) ?
C3 C2 C13 118.28(11) yes
C1 C2 C13 110.18(11) yes
C4 C3 C8 120.77(14) ?
C4 C3 C2 129.68(13) ?
C8 C3 C2 109.55(12) ?
C3 C4 C5 118.29(16) ?
C3 C4 H4 121.2(11) ?
C5 C4 H4 120.5(11) ?
C6 C5 C4 120.44(17) ?
C6 C5 H5 119.9(12) ?
C4 C5 H5 119.6(12) ?
C5 C6 C7 121.78(16) ?
C5 C6 H6 119.5(12) ?
C7 C6 H6 118.7(12) ?
C8 C7 C6 117.28(16) ?
C8 C7 H7 121.9(11) ?
C6 C7 H7 120.8(11) ?
C7 C8 C3 121.43(14) ?
C7 C8 N1 129.06(13) ?
C3 C8 N1 109.40(12) ?
O2 C9 N1 118.75(16) ?
O2 C9 C10 123.53(15) ?
N1 C9 C10 117.71(15) ?
C9 C10 H10A 109.5 ?
C9 C10 H10B 109.5 ?
H10A C10 H10B 109.5 ?
C9 C10 H10C 109.5 ?
H10A C10 H10C 109.5 ?
H10B C10 H10C 109.5 ?
N2 C11 O3 117.73(13) ?
N2 C11 C12 127.94(14) ?
O3 C11 C12 114.32(13) ?
C11 C12 H12A 109.5 ?
C11 C12 H12B 109.5 ?
H12A C12 H12B 109.5 ?
C11 C12 H12C 109.5 ?
H12A C12 H12C 109.5 ?
H12B C12 H12C 109.5 ?
N2 C13 C14 114.11(12) ?
N2 C13 C2 104.67(11) ?
C14 C13 C2 112.86(11) yes
N2 C13 H13 108.4(9) ?
C14 C13 H13 107.9(9) ?
C2 C13 H13 108.7(9) ?
O4 C14 O5 125.38(14) ?
O4 C14 C13 126.07(14) ?
O5 C14 C13 108.54(12) ?
O5 C15 C16 107.48(17) ?
O5 C15 H15A 110.2 ?
C16 C15 H15A 110.2 ?
O5 C15 H15B 110.2 ?
C16 C15 H15B 110.2 ?
H15A C15 H15B 108.5 ?
C15 C16 H16A 109.5 ?
C15 C16 H16B 109.5 ?
H16A C16 H16B 109.5 ?
C15 C16 H16C 109.5 ?
H16A C16 H16C 109.5 ?
H16B C16 H16C 109.5 ?

loop_
_geom_bond_atom_site_label_1
_geom_bond_atom_site_label_2
_geom_bond_site_symmetry_2
_geom_bond_distance
_geom_bond_publ_flag
O1 C1 . 1.2004(18) ?
O2 C9 . 1.205(2) ?
O3 C11 . 1.3800(17) yes
O3 C2 . 1.4411(16) yes
O4 C14 . 1.1902(18) ?
O5 C14 . 1.3333(17) ?
O5 C15 . 1.450(2) ?
N1 C1 . 1.3977(19) ?
N1 C9 . 1.4198(19) ?
N1 C8 . 1.435(2) ?
N2 C11 . 1.2617(19) yes
N2 C13 . 1.4543(18) yes
C1 C2 . 1.532(2) yes
C2 C3 . 1.492(2) yes
C2 C13 . 1.5758(19) yes
C3 C4 . 1.378(2) ?
C3 C8 . 1.3867(19) ?
C4 C5 . 1.386(2) ?
C4 H4 . 0.953(18) ?
C5 C6 . 1.379(3) ?
C5 H5 . 0.94(2) ?
C6 C7 . 1.385(3) ?
C6 H6 . 0.96(2) ?
C7 C8 . 1.379(2) ?
C7 H7 . 0.929(18) ?
C9 C10 . 1.481(3) ?
C10 H10A . 0.9600 ?
C10 H10B . 0.9600 ?
C10 H10C . 0.9600 ?
C11 C12 . 1.481(2) ?
C12 H12A . 0.9600 ?
C12 H12B . 0.9600 ?
C12 H12C . 0.9600 ?
C13 C14 . 1.506(2) ?
C13 H13 . 0.955(16) ?
C15 C16 . 1.478(3) ?
C15 H15A . 0.9700 ?
C15 H15B . 0.9700 ?
C16 H16A . 0.9600 ?
C16 H16B . 0.9600 ?
C16 H16C . 0.9600 ?

loop_
_geom_hbond_atom_site_label_D
_geom_hbond_atom_site_label_H
_geom_hbond_atom_site_label_A
_geom_hbond_site_symmetry_A
_geom_hbond_distance_DH
_geom_hbond_distance_HA
_geom_hbond_distance_DA
_geom_hbond_angle_DHA
_geom_hbond_publ_flag
C7 H7 O2 1_555 0.93(2) 2.37(2) 2.864(2) 113(2) yes

loop_
_geom_torsion_atom_site_label_1
_geom_torsion_atom_site_label_2
_geom_torsion_atom_site_label_3
_geom_torsion_atom_site_label_4
_geom_torsion
C9 N1 C1 O1 -13.1(2)
C8 N1 C1 O1 174.26(14)
C9 N1 C1 C2 163.83(13)
C8 N1 C1 C2 -8.83(14)
C11 O3 C2 C3 -115.37(12)
C11 O3 C2 C1 129.50(12)
C11 O3 C2 C13 12.29(14)
O1 C1 C2 O3 -52.54(18)
N1 C1 C2 O3 130.45(12)
O1 C1 C2 C3 -173.55(14)
N1 C1 C2 C3 9.44(14)
O1 C1 C2 C13 59.34(18)
N1 C1 C2 C13 -117.67(12)
O3 C2 C3 C4 52.42(19)
C1 C2 C3 C4 172.31(14)
C13 C2 C3 C4 -65.89(19)
O3 C2 C3 C8 -126.70(12)
C1 C2 C3 C8 -6.82(14)
C13 C2 C3 C8 114.98(13)
C8 C3 C4 C5 0.1(2)
C2 C3 C4 C5 -178.98(14)
C3 C4 C5 C6 0.7(2)
C4 C5 C6 C7 -0.7(3)
C5 C6 C7 C8 -0.2(3)
C6 C7 C8 C3 1.0(2)
C6 C7 C8 N1 176.63(14)
C4 C3 C8 C7 -0.9(2)
C2 C3 C8 C7 178.29(13)
C4 C3 C8 N1 -177.36(12)
C2 C3 C8 N1 1.85(15)
C1 N1 C8 C7 -171.51(14)
C9 N1 C8 C7 15.7(2)
C1 N1 C8 C3 4.57(15)
C9 N1 C8 C3 -168.24(12)
C1 N1 C9 O2 -163.79(15)
C8 N1 C9 O2 7.9(2)
C1 N1 C9 C10 16.8(2)
C8 N1 C9 C10 -171.52(13)
C13 N2 C11 O3 -3.51(18)
C13 N2 C11 C12 175.54(16)
C2 O3 C11 N2 -6.54(18)
C2 O3 C11 C12 174.28(13)
C11 N2 C13 C14 134.95(13)
C11 N2 C13 C2 11.10(16)
O3 C2 C13 N2 -14.18(14)
C3 C2 C13 N2 109.82(13)
C1 C2 C13 N2 -132.07(12)
O3 C2 C13 C14 -138.84(12)
C3 C2 C13 C14 -14.83(17)
C1 C2 C13 C14 103.28(14)
C15 O5 C14 O4 2.8(2)
C15 O5 C14 C13 -177.12(13)
N2 C13 C14 O4 -7.6(2)
C2 C13 C14 O4 111.69(16)
N2 C13 C14 O5 172.28(11)
C2 C13 C14 O5 -68.39(15)
C14 O5 C15 C16 163.96(16)
